data_7012577
loop_
_publ_author_name
'Chen, Hsin-Pei'
'Liu, Yi-Hung'
'Peng, Shie-Ming'
'Liu, Shiuh-Tzung'

_publ_section_title
;
 New bulky phosphinopyridine ligands. P\sim N\sim C Tridentates in
 palladium complexes
;
_journal_issue 7
_journal_name_full 'Dalton Transactions'
_journal_page_first 1419
_journal_paper_doi 10.1039/b212169g
_journal_year 2003
_chemical_formula_sum 'C29 H39 Cl N P Pd'
_chemical_formula_weight 574.43
_chemical_name_systematic
; 
? 
;
_space_group_IT_number 2
_symmetry_cell_setting triclinic
_symmetry_space_group_name_Hall '-P 1'
_symmetry_space_group_name_H-M 'P -1'
_atom_sites_solution_hydrogens geom
_atom_sites_solution_primary direct
_atom_sites_solution_secondary difmap
_audit_creation_method SHELXL
_cell_angle_alpha 75.4280(10)
_cell_angle_beta 72.4730(10)
_cell_angle_gamma 72.8460(10)
_cell_formula_units_Z 2
_cell_length_a 9.79400(10)
_cell_length_b 12.24100(10)
_cell_length_c 13.1120(2)
_cell_measurement_reflns_used 49546
_cell_measurement_temperature 295(2)
_cell_measurement_theta_max 27.5
_cell_measurement_theta_min 1
_cell_volume 1409.27(3)
_computing_cell_refinement 'Denzo-SMN & Scalepack'
_computing_data_collection 'Nonius COLLECT'
_computing_data_reduction 'Denzo-SMN & Scalepack'
_computing_molecular_graphics SHELX
_computing_publication_material SHELX
_computing_structure_refinement 'SHELXL-93 (Sheldrick, 1993)'
_computing_structure_solution 'SHELXS-86 (Sheldrick, 1990)'
_diffrn_ambient_temperature 295(2)
_diffrn_measurement_device 'Nonius KappaCCD'
_diffrn_measurement_method '\f-\w scans'
_diffrn_radiation_monochromator graphite
_diffrn_radiation_source 'fine-focus sealed tube'
_diffrn_radiation_type MoK\a
_diffrn_radiation_wavelength 0.71073
_diffrn_reflns_av_R_equivalents 0.0211
_diffrn_reflns_av_sigmaI/netI 0.0316
_diffrn_reflns_limit_h_max 12
_diffrn_reflns_limit_h_min -12
_diffrn_reflns_limit_k_max 15
_diffrn_reflns_limit_k_min -15
_diffrn_reflns_limit_l_max 17
_diffrn_reflns_limit_l_min -17
_diffrn_reflns_number 9383
_diffrn_reflns_theta_max 25.00
_diffrn_reflns_theta_min 2.20
_exptl_absorpt_coefficient_mu 0.827
_exptl_absorpt_correction_T_max 0.863
_exptl_absorpt_correction_T_min 0.783
_exptl_absorpt_correction_type multi-scan
_exptl_crystal_density_diffrn 1.354
_exptl_crystal_F_000 596
_exptl_crystal_size_max 0.30
_exptl_crystal_size_mid 0.25
_exptl_crystal_size_min 0.20
_refine_diff_density_max 0.950
_refine_diff_density_min -0.749
_refine_diff_density_rms 0.260
_refine_ls_extinction_coef 0.0426(26)
_refine_ls_extinction_expression Fc^*^=kFc[1+0.001xFc^2^\l^3^/sin(2\q)]^-1/4^
_refine_ls_extinction_method SHELXL
_refine_ls_goodness_of_fit_all 1.226
_refine_ls_goodness_of_fit_obs 1.139
_refine_ls_matrix_type full
_refine_ls_number_parameters 299
_refine_ls_number_reflns 4958
_refine_ls_number_restraints 0
_refine_ls_restrained_S_all 1.233
_refine_ls_restrained_S_obs 1.139
_refine_ls_R_factor_all 0.0505
_refine_ls_R_factor_obs 0.0408
_refine_ls_shift/esd_max -0.002
_refine_ls_shift/esd_mean 0.000
_refine_ls_structure_factor_coef Fsqd
_refine_ls_weighting_details 'w=1/[\s^2^(Fo^2^)+(0.0771P)^2^+0.3825P] where P=(Fo^2^+2Fc^2^)/3'
_refine_ls_weighting_scheme calc
_refine_ls_wR_factor_all 0.1297
_refine_ls_wR_factor_obs 0.1127
_reflns_number_observed 4432
_reflns_number_total 4972
_reflns_observed_criterion >2sigma(I)
_cod_data_source_file b212169g.txt
_cod_data_source_block ic8560
_cod_depositor_comments
;
The following automatic conversions were performed:
'_symmetry_cell_setting' value 'Triclinic' changed to 'triclinic'
according to '/home/saulius/struct/CIF-dictionaries/cif_core.dic'
dictionary named 'cif_core.dic' version 2.4.1 from 2010-06-29.

Automatic conversion script
Id: cif_fix_enum 1527 2010-12-29 10:47:43Z saulius 

The following automatic conversions were performed:

'_refine_ls_weighting_scheme' value 'calc
w=1/[\s^2^(Fo^2^)+(0.0771P)^2^+0.3825P] where P=(Fo^2^+2Fc^2^)/3' was
changed to 'calc'. New tag '_refine_ls_weighting_details' was
created. The value of the new tag was set to
'w=1/[\s^2^(Fo^2^)+(0.0771P)^2^+0.3825P] where P=(Fo^2^+2Fc^2^)/3'.

Automatic conversion script
Id: cif_fix_values 3143 2015-03-26 13:38:13Z robertas 
;
_cod_original_sg_symbol_H-M P-1
_cod_database_code 7012577

loop_
_symmetry_equiv_pos_as_xyz
'x, y, z'
'-x, -y, -z'

loop_
_atom_site_aniso_label
_atom_site_aniso_U_11
_atom_site_aniso_U_22
_atom_site_aniso_U_33
_atom_site_aniso_U_23
_atom_site_aniso_U_13
_atom_site_aniso_U_12
Pd1 0.0433(2) 0.0423(2) 0.0321(2) 0.00047(12) -0.01312(13) -0.01798(13)
Cl1 0.0656(6) 0.0631(6) 0.0348(5) 0.0042(4) -0.0197(4) -0.0373(5)
P1 0.0398(5) 0.0359(4) 0.0322(4) 0.0002(3) -0.0126(4) -0.0130(4)
N1 0.047(2) 0.043(2) 0.047(2) -0.0037(13) -0.0144(14) -0.0130(13)
C1 0.063(2) 0.066(3) 0.048(2) 0.002(2) -0.022(2) -0.033(2)
C3 0.048(2) 0.039(2) 0.042(2) -0.0086(15) -0.015(2) -0.0096(15)
C4 0.049(2) 0.038(2) 0.052(2) -0.003(2) -0.016(2) -0.014(2)
C5 0.053(2) 0.042(2) 0.054(2) -0.005(2) -0.014(2) -0.012(2)
C6 0.051(2) 0.045(2) 0.054(2) 0.002(2) -0.020(2) -0.007(2)
C7 0.044(2) 0.052(2) 0.048(2) -0.010(2) -0.013(2) -0.011(2)
C8 0.046(2) 0.069(3) 0.071(3) -0.011(2) -0.019(2) -0.016(2)
C9 0.054(3) 0.095(4) 0.202(9) 0.002(5) -0.057(4) -0.011(3)
C10 0.092(4) 0.221(9) 0.100(5) -0.073(6) -0.026(4) -0.057(5)
C11 0.079(4) 0.094(4) 0.107(5) -0.002(3) -0.021(3) -0.048(3)
C12 0.075(3) 0.042(2) 0.091(4) 0.009(2) -0.022(3) -0.023(2)
C13 0.471(23) 0.171(10) 0.472(23) 0.205(13) -0.396(21) -0.244(14)
C14 0.141(8) 0.048(4) 0.476(25) -0.015(8) 0.078(11) -0.029(4)
C15 0.406(22) 0.172(10) 0.123(8) -0.010(7) 0.066(11) -0.192(14)
C19 0.050(2) 0.041(2) 0.042(2) -0.0061(15) -0.019(2) -0.0128(15)
C20 0.044(2) 0.037(2) 0.048(2) 0.0001(15) -0.018(2) -0.0125(14)
C21 0.057(2) 0.045(2) 0.052(2) 0.001(2) -0.025(2) -0.016(2)
C22 0.063(3) 0.056(2) 0.073(3) 0.009(2) -0.037(2) -0.019(2)
C23 0.053(2) 0.060(3) 0.090(4) 0.001(2) -0.030(3) -0.013(2)
C24 0.048(2) 0.062(3) 0.079(3) -0.008(2) -0.006(2) -0.009(2)
C25 0.048(2) 0.053(2) 0.053(2) -0.006(2) -0.012(2) -0.012(2)
C26 0.069(3) 0.088(3) 0.048(2) -0.005(2) -0.025(2) -0.016(2)
C30 0.050(2) 0.045(2) 0.035(2) 0.0022(15) -0.016(2) -0.020(2)
C31 0.050(2) 0.061(2) 0.044(2) -0.006(2) -0.010(2) -0.022(2)
C32 0.067(3) 0.090(3) 0.046(2) -0.005(2) -0.006(2) -0.040(2)
C33 0.089(4) 0.085(4) 0.055(3) 0.017(2) -0.016(3) -0.053(3)
C34 0.097(4) 0.049(2) 0.066(3) 0.015(2) -0.032(3) -0.035(2)
C35 0.066(2) 0.045(2) 0.049(2) 0.004(2) -0.023(2) -0.022(2)
C36 0.077(3) 0.041(2) 0.082(3) -0.010(2) -0.027(3) -0.013(2)

loop_
_atom_site_label
_atom_site_type_symbol
_atom_site_fract_x
_atom_site_fract_y
_atom_site_fract_z
_atom_site_U_iso_or_equiv
_atom_site_thermal_displace_type
_atom_site_occupancy
_atom_site_calc_flag
_atom_site_refinement_flags
_atom_site_disorder_group
Pd1 Pd 0.42487(3) 0.40251(2) 0.11397(2) 0.0379(2) Uani 1 d . .
Cl1 Cl 0.41735(12) 0.45864(9) -0.07313(7) 0.0503(3) Uani 1 d . .
P1 P 0.42531(10) 0.35798(7) 0.28943(7) 0.0354(2) Uani 1 d . .
N1 N 0.1343(3) 0.5687(3) 0.2793(3) 0.0456(7) Uani 1 d . .
C1 C 0.2918(5) 0.2940(4) 0.1372(3) 0.0554(10) Uani 1 d . .
H1A H 0.2718(5) 0.2960(4) 0.0693(3) 0.083 Uiso 1 calc R .
H1B H 0.2009(5) 0.3186(4) 0.1887(3) 0.083 Uiso 1 calc R .
H1C H 0.3399(5) 0.2163(4) 0.1645(3) 0.083 Uiso 1 calc R .
C3 C 0.2568(4) 0.5904(3) 0.2862(3) 0.0418(8) Uani 1 d . .
C4 C 0.2962(4) 0.6954(3) 0.2408(3) 0.0455(8) Uani 1 d . .
H4A H 0.3821(4) 0.7070(3) 0.2482(3) 0.055 Uiso 1 calc R .
C5 C 0.2052(4) 0.7831(3) 0.1840(3) 0.0501(9) Uani 1 d . .
C6 C 0.0790(4) 0.7589(3) 0.1772(3) 0.0516(9) Uani 1 d . .
H6A H 0.0158(4) 0.8153(3) 0.1394(3) 0.062 Uiso 1 calc R .
C7 C 0.0450(4) 0.6526(3) 0.2254(3) 0.0475(9) Uani 1 d . .
C8 C -0.0907(5) 0.6236(4) 0.2124(4) 0.0605(11) Uani 1 d . .
C9 C -0.2188(6) 0.7313(6) 0.2091(7) 0.118(3) Uani 1 d . .
H9A H -0.2464(6) 0.7601(6) 0.2759(7) 0.178 Uiso 1 calc R .
H9B H -0.3014(6) 0.7112(6) 0.1999(7) 0.178 Uiso 1 calc R .
H9C H -0.1889(6) 0.7903(6) 0.1494(7) 0.178 Uiso 1 calc R .
C10 C -0.0448(8) 0.5764(9) 0.1086(6) 0.124(3) Uani 1 d . .
H10A H -0.0121(8) 0.6341(9) 0.0486(6) 0.186 Uiso 1 calc R .
H10B H -0.1271(8) 0.5570(9) 0.0981(6) 0.186 Uiso 1 calc R .
H10C H 0.0341(8) 0.5081(9) 0.1129(6) 0.186 Uiso 1 calc R .
C11 C -0.1429(7) 0.5341(5) 0.3086(6) 0.091(2) Uani 1 d . .
H11A H -0.1717(7) 0.5656(5) 0.3741(6) 0.136 Uiso 1 calc R .
H11B H -0.0643(7) 0.4656(5) 0.3137(6) 0.136 Uiso 1 calc R .
H11C H -0.2256(7) 0.5145(5) 0.2990(6) 0.136 Uiso 1 calc R .
C12 C 0.2482(6) 0.8978(4) 0.1275(5) 0.0706(13) Uani 1 d . .
C13 C 0.3678(20) 0.9127(10) 0.1558(15) 0.318(12) Uani 1 d . .
H13A H 0.4482(20) 0.8455(10) 0.1466(15) 0.478 Uiso 1 calc R .
H13B H 0.3388(20) 0.9226(10) 0.2303(15) 0.478 Uiso 1 calc R .
H13C H 0.3982(20) 0.9802(10) 0.1099(15) 0.478 Uiso 1 calc R .
C14 C 0.1287(11) 0.9943(6) 0.1399(13) 0.262(10) Uani 1 d . .
H14A H 0.0483(11) 0.9820(6) 0.1201(13) 0.393 Uiso 1 calc R .
H14B H 0.1575(11) 1.0624(6) 0.0939(13) 0.393 Uiso 1 calc R .
H14C H 0.0982(11) 1.0047(6) 0.2143(13) 0.393 Uiso 1 calc R .
C15 C 0.2934(19) 0.9041(10) 0.0100(8) 0.239(9) Uani 1 d . .
H15A H 0.3762(19) 0.8407(10) -0.0079(8) 0.359 Uiso 1 calc R .
H15B H 0.3205(19) 0.9763(10) -0.0243(8) 0.359 Uiso 1 calc R .
H15C H 0.2131(19) 0.8995(10) -0.0151(8) 0.359 Uiso 1 calc R .
C19 C 0.3581(4) 0.4949(3) 0.3453(3) 0.0427(8) Uani 1 d . .
H19A H 0.3065(4) 0.4781(3) 0.4210(3) 0.051 Uiso 1 calc R .
H19B H 0.4425(4) 0.5226(3) 0.3425(3) 0.051 Uiso 1 calc R .
C20 C 0.6115(4) 0.3023(3) 0.3135(3) 0.0426(8) Uani 1 d . .
C21 C 0.6412(4) 0.2772(3) 0.4157(3) 0.0494(9) Uani 1 d . .
C22 C 0.7894(5) 0.2341(4) 0.4205(4) 0.0621(11) Uani 1 d . .
H22A H 0.8118(5) 0.2151(4) 0.4878(4) 0.075 Uiso 1 calc R .
C23 C 0.9011(5) 0.2193(4) 0.3297(4) 0.0674(12) Uani 1 d . .
H23A H 0.9979(5) 0.1911(4) 0.3359(4) 0.081 Uiso 1 calc R .
C24 C 0.8722(5) 0.2453(4) 0.2304(4) 0.0666(12) Uani 1 d . .
H24A H 0.9492(5) 0.2363(4) 0.1686(4) 0.080 Uiso 1 calc R .
C25 C 0.7282(4) 0.2853(3) 0.2211(4) 0.0524(9) Uani 1 d . .
H25A H 0.7085(4) 0.3012(3) 0.1531(4) 0.063 Uiso 1 calc R .
C26 C 0.5280(5) 0.2899(5) 0.5197(4) 0.0675(12) Uani 1 d . .
H26A H 0.5753(5) 0.2674(5) 0.5786(4) 0.101 Uiso 1 calc R .
H26B H 0.4621(5) 0.2411(5) 0.5308(4) 0.101 Uiso 1 calc R .
H26C H 0.4733(5) 0.3694(5) 0.5168(4) 0.101 Uiso 1 calc R .
C30 C 0.3184(4) 0.2565(3) 0.3825(3) 0.0420(8) Uani 1 d . .
C31 C 0.1821(4) 0.3002(4) 0.4491(3) 0.0504(9) Uani 1 d . .
H31A H 0.1450(4) 0.3801(4) 0.4438(3) 0.061 Uiso 1 calc R .
C32 C 0.1015(5) 0.2256(5) 0.5231(4) 0.0662(12) Uani 1 d . .
H32A H 0.0119(5) 0.2557(5) 0.5684(4) 0.079 Uiso 1 calc R .
C33 C 0.1519(6) 0.1100(5) 0.5299(4) 0.0751(14) Uani 1 d . .
H33A H 0.0978(6) 0.0604(5) 0.5806(4) 0.090 Uiso 1 calc R .
C34 C 0.2847(6) 0.0645(4) 0.4612(4) 0.0686(13) Uani 1 d . .
H34A H 0.3174(6) -0.0157(4) 0.4658(4) 0.082 Uiso 1 calc R .
C35 C 0.3704(5) 0.1363(3) 0.3853(3) 0.0515(9) Uani 1 d . .
C36 C 0.5121(5) 0.0811(4) 0.3125(4) 0.0659(12) Uani 1 d . .
H36C H 0.5587(5) 0.1405(4) 0.2650(4) 0.099 Uiso 1 calc R .
H36D H 0.4913(5) 0.0375(4) 0.2699(4) 0.099 Uiso 1 calc R .
H36A H 0.5767(5) 0.0301(4) 0.3560(4) 0.099 Uiso 1 calc R .

loop_
_atom_type_symbol
_atom_type_description
_atom_type_scat_dispersion_real
_atom_type_scat_dispersion_imag
_atom_type_scat_source
C C 0.0033 0.0016 'International Tables Vol C Tables 4.2.6.8 and 6.1.1.4'
H H 0.0000 0.0000 'International Tables Vol C Tables 4.2.6.8 and 6.1.1.4'
N N 0.0061 0.0033 'International Tables Vol C Tables 4.2.6.8 and 6.1.1.4'
P P 0.1023 0.0942 'International Tables Vol C Tables 4.2.6.8 and 6.1.1.4'
Cl Cl 0.1484 0.1585 'International Tables Vol C Tables 4.2.6.8 and 6.1.1.4'
Pd Pd -0.9988 1.0072 'International Tables Vol C Tables 4.2.6.8 and 6.1.1.4'

loop_
_geom_angle_atom_site_label_1
_geom_angle_atom_site_label_2
_geom_angle_atom_site_label_3
_geom_angle
_geom_angle_site_symmetry_1
_geom_angle_site_symmetry_3
_geom_angle_publ_flag
C1 Pd1 P1 91.10(12) . . ?
C1 Pd1 Cl1 89.64(12) . . ?
P1 Pd1 Cl1 177.44(3) . . ?
C1 Pd1 Cl1 175.93(12) . 2_665 ?
P1 Pd1 Cl1 92.81(3) . 2_665 ?
Cl1 Pd1 Cl1 86.40(3) . 2_665 ?
Pd1 Cl1 Pd1 93.60(3) . 2_665 ?
C30 P1 C20 105.0(2) . . ?
C30 P1 C19 106.4(2) . . ?
C20 P1 C19 102.3(2) . . ?
C30 P1 Pd1 119.87(12) . . ?
C20 P1 Pd1 113.51(12) . . ?
C19 P1 Pd1 108.17(12) . . ?
C3 N1 C7 118.3(3) . . ?
N1 C3 C4 123.4(3) . . ?
N1 C3 C19 118.0(3) . . ?
C4 C3 C19 118.6(3) . . ?
C3 C4 C5 119.0(4) . . ?
C6 C5 C4 116.8(4) . . ?
C6 C5 C12 122.2(4) . . ?
C4 C5 C12 120.9(4) . . ?
C5 C6 C7 121.4(4) . . ?
N1 C7 C6 121.1(4) . . ?
N1 C7 C8 117.6(4) . . ?
C6 C7 C8 121.2(4) . . ?
C10 C8 C11 110.5(5) . . ?
C10 C8 C9 110.8(6) . . ?
C11 C8 C9 107.3(5) . . ?
C10 C8 C7 107.3(4) . . ?
C11 C8 C7 109.8(4) . . ?
C9 C8 C7 111.2(4) . . ?
C14 C12 C13 111.0(10) . . ?
C14 C12 C15 102.5(10) . . ?
C13 C12 C15 105.5(11) . . ?
C14 C12 C5 112.8(5) . . ?
C13 C12 C5 113.8(5) . . ?
C15 C12 C5 110.5(5) . . ?
C3 C19 P1 114.2(2) . . ?
C21 C20 C25 119.7(3) . . ?
C21 C20 P1 124.3(3) . . ?
C25 C20 P1 116.1(3) . . ?
C20 C21 C22 117.3(4) . . ?
C20 C21 C26 125.0(3) . . ?
C22 C21 C26 117.7(4) . . ?
C23 C22 C21 122.1(4) . . ?
C24 C23 C22 120.5(4) . . ?
C23 C24 C25 119.9(4) . . ?
C24 C25 C20 120.5(4) . . ?
C31 C30 C35 119.9(3) . . ?
C31 C30 P1 119.2(3) . . ?
C35 C30 P1 120.9(3) . . ?
C32 C31 C30 120.5(4) . . ?
C33 C32 C31 120.5(5) . . ?
C32 C33 C34 120.0(4) . . ?
C33 C34 C35 121.6(4) . . ?
C34 C35 C30 117.3(4) . . ?
C34 C35 C36 118.8(4) . . ?
C30 C35 C36 123.9(4) . . ?

loop_
_geom_bond_atom_site_label_1
_geom_bond_atom_site_label_2
_geom_bond_distance
_geom_bond_site_symmetry_2
_geom_bond_publ_flag
Pd1 C1 2.033(4) . ?
Pd1 P1 2.2279(9) . ?
Pd1 Cl1 2.3931(9) . ?
Pd1 Cl1 2.4812(10) 2_665 ?
Cl1 Pd1 2.4811(10) 2_665 ?
P1 C30 1.834(3) . ?
P1 C20 1.843(4) . ?
P1 C19 1.858(4) . ?
N1 C3 1.335(5) . ?
N1 C7 1.340(5) . ?
C3 C4 1.388(5) . ?
C3 C19 1.508(5) . ?
C4 C5 1.390(5) . ?
C5 C6 1.386(6) . ?
C5 C12 1.527(6) . ?
C6 C7 1.386(6) . ?
C7 C8 1.539(6) . ?
C8 C10 1.503(7) . ?
C8 C11 1.516(7) . ?
C8 C9 1.530(7) . ?
C12 C14 1.400(10) . ?
C12 C13 1.402(10) . ?
C12 C15 1.457(11) . ?
C20 C21 1.397(5) . ?
C20 C25 1.403(5) . ?
C21 C22 1.405(6) . ?
C21 C26 1.486(6) . ?
C22 C23 1.362(7) . ?
C23 C24 1.355(7) . ?
C24 C25 1.382(6) . ?
C30 C31 1.394(5) . ?
C30 C35 1.402(5) . ?
C31 C32 1.384(6) . ?
C32 C33 1.344(7) . ?
C33 C34 1.390(8) . ?
C34 C35 1.400(6) . ?
C35 C36 1.506(6) . ?
